data_2226012
loop_
_publ_author_name
'Assani, Abderrazzak'
'Saadi, Mohamed'
'El Ammari, Lahcen'

_publ_section_title
;
 Dicobalt copper bis[orthophosphate(V)] monohydrate,
 Co~2.39~Cu~0.61~(PO~4~)~2~&#x00B7;H~2~O
;
_journal_coeditor_code WM2323
_journal_issue 5
_journal_name_full 'Acta Crystallographica Section E'
_journal_page_first i44
_journal_paper_doi 10.1107/S1600536810015382
_journal_volume 66
_journal_year 2010
_chemical_formula_iupac 'Co2.39 Cu0.61 (P O4)2, H2 O'
_chemical_formula_moiety 'Co2.39 Cu0.61 P2 O8, H2 O'
_chemical_formula_structural 'Co2.39 Cu0.61 (P O4)2, H2 O'
_chemical_formula_sum 'Co2.39 Cu0.61 H2 O9 P2'
_chemical_formula_weight 387.57
_chemical_name_systematic
;
Dicobalt copper bis[orthophosphate(V)] monohydrate
;
_space_group_IT_number 14
_symmetry_cell_setting monoclinic
_symmetry_space_group_name_Hall '-P 2yn'
_symmetry_space_group_name_H-M 'P 1 21/n 1'
_atom_sites_solution_hydrogens geom
_atom_sites_solution_primary direct
_atom_sites_solution_secondary difmap
_audit_creation_method SHELXL-97
_cell_angle_alpha 90.00
_cell_angle_beta 114.6210(10)
_cell_angle_gamma 90.00
_cell_formula_units_Z 4
_cell_length_a 8.086(2)
_cell_length_b 9.826(3)
_cell_length_c 9.042(3)
_cell_measurement_reflns_used 13678
_cell_measurement_temperature 296(2)
_cell_measurement_theta_max 38.0
_cell_measurement_theta_min 2.85
_cell_volume 653.1(3)
_computing_cell_refinement 'SAINT (Bruker, 2005)'
_computing_data_collection 'APEX2 (Bruker, 2005)'
_computing_data_reduction 'SAINT (Bruker, 2005)'
_computing_molecular_graphics 'ORTEP-3 for Windows (Farrugia,1997) and DIAMOND (Brandenburg, 2006)'
_computing_publication_material 'WinGX (Farrugia, 1999)'
_computing_structure_refinement 'SHELXL97 (Sheldrick, 2008)'
_computing_structure_solution 'SHELXS97 (Sheldrick, 2008)'
_diffrn_ambient_temperature 296(2)
_diffrn_measured_fraction_theta_full 0.995
_diffrn_measured_fraction_theta_max 0.995
_diffrn_measurement_device_type 'Bruker X8 APEX diffractometer'
_diffrn_measurement_method '\f and \w scans'
_diffrn_radiation_monochromator graphite
_diffrn_radiation_source 'fine-focus sealed tube'
_diffrn_radiation_type MoK\a
_diffrn_radiation_wavelength 0.71073
_diffrn_reflns_av_R_equivalents 0.0233
_diffrn_reflns_av_sigmaI/netI 0.0209
_diffrn_reflns_limit_h_max 14
_diffrn_reflns_limit_h_min -11
_diffrn_reflns_limit_k_max 16
_diffrn_reflns_limit_k_min -16
_diffrn_reflns_limit_l_max 15
_diffrn_reflns_limit_l_min -15
_diffrn_reflns_number 13678
_diffrn_reflns_theta_full 38.00
_diffrn_reflns_theta_max 38.00
_diffrn_reflns_theta_min 2.85
_diffrn_standards_number 0
_exptl_absorpt_coefficient_mu 8.489
_exptl_absorpt_correction_T_max 0.601
_exptl_absorpt_correction_T_min 0.306
_exptl_absorpt_correction_type multi-scan
_exptl_absorpt_process_details '(SADABS; Bruker, 2005)'
_exptl_crystal_colour 'dark violet'
_exptl_crystal_density_diffrn 3.942
_exptl_crystal_density_method 'not measured'
_exptl_crystal_description block
_exptl_crystal_F_000 745
_exptl_crystal_size_max 0.24
_exptl_crystal_size_mid 0.12
_exptl_crystal_size_min 0.06
_refine_diff_density_max 1.007
_refine_diff_density_min -0.794
_refine_ls_extinction_coef 0.0034(3)
_refine_ls_extinction_expression Fc^*^=kFc[1+0.001xFc^2^\l^3^/sin(2\q)]^-1/4^
_refine_ls_extinction_method 'SHELXL97 (Sheldrick, 2008)'
_refine_ls_goodness_of_fit_ref 1.102
_refine_ls_hydrogen_treatment constr
_refine_ls_matrix_type full
_refine_ls_number_parameters 129
_refine_ls_number_reflns 3531
_refine_ls_number_restraints 0
_refine_ls_restrained_S_all 1.102
_refine_ls_R_factor_all 0.0246
_refine_ls_R_factor_gt 0.0217
_refine_ls_shift/su_max 0.001
_refine_ls_shift/su_mean 0.000
_refine_ls_structure_factor_coef Fsqd
_refine_ls_weighting_details 'w=1/[\s^2^(Fo^2^)+(0.0196P)^2^+0.5902P] where P=(Fo^2^+2Fc^2^)/3'
_refine_ls_weighting_scheme calc
_refine_ls_wR_factor_gt 0.0498
_refine_ls_wR_factor_ref 0.0507
_reflns_number_gt 3278
_reflns_number_total 3531
_reflns_threshold_expression I>2sigma(I)
_cod_data_source_file wm2323.cif
_cod_data_source_block I
_cod_database_code 2226012
_cod_database_fobs_code 2226012

loop_
_symmetry_equiv_pos_as_xyz
'x, y, z'
'-x+1/2, y+1/2, -z+1/2'
'-x, -y, -z'
'x-1/2, -y-1/2, z-1/2'

loop_
_atom_site_type_symbol
_atom_site_label
_atom_site_fract_x
_atom_site_fract_y
_atom_site_fract_z
_atom_site_U_iso_or_equiv
_atom_site_adp_type
_atom_site_calc_flag
_atom_site_refinement_flags
_atom_site_occupancy
_atom_site_disorder_assembly
_atom_site_disorder_group
Cu Cu3 0.14535(2) 0.125674(19) -0.43994(2) 0.00920(5) Uani d P 0.613(11) . .
Co Co3 0.14535(2) 0.125674(19) -0.43994(2) 0.00920(5) Uani d P 0.387(11) . .
Co Co1 0.51531(2) 0.129584(19) 0.27594(2) 0.00646(4) Uani d . 1 . .
Co Co2 0.11526(2) 0.133641(19) 0.03006(2) 0.00808(4) Uani d . 1 . .
P P1 0.38414(4) 0.16385(4) -0.13938(4) 0.00589(6) Uani d . 1 . .
P P2 0.20915(4) -0.08141(3) -0.67010(4) 0.00519(6) Uani d . 1 . .
O O1 0.57091(13) 0.22680(11) -0.09698(12) 0.01030(17) Uani d . 1 . .
O O2 0.36035(14) 0.13059(11) 0.01540(12) 0.00958(16) Uani d . 1 . .
O O3 0.35326(13) 0.03970(11) -0.25406(12) 0.00944(16) Uani d . 1 . .
O O4 0.22753(13) 0.25872(11) -0.25036(12) 0.00952(16) Uani d . 1 . .
O O5 0.08457(14) -0.02059(11) -0.59509(12) 0.01044(17) Uani d . 1 . .
O O6 0.08992(13) -0.18315(10) -0.80105(11) 0.00813(15) Uani d . 1 . .
O O7 0.37173(13) -0.15475(11) -0.53900(12) 0.00950(16) Uani d . 1 . .
O O8 0.27312(13) 0.03376(10) -0.74946(12) 0.00871(16) Uani d . 1 . .
O O9 -0.10961(14) 0.08498(12) 0.07202(12) 0.01199(18) Uani d . 1 . .
H H9A -0.2021 0.1199 -0.0001 0.018 Uiso d R 1 . .
H H9B -0.1031 0.0899 0.1749 0.018 Uiso d R 1 . .

loop_
_atom_site_aniso_label
_atom_site_aniso_U_11
_atom_site_aniso_U_22
_atom_site_aniso_U_33
_atom_site_aniso_U_12
_atom_site_aniso_U_13
_atom_site_aniso_U_23
Cu3 0.01172(8) 0.00784(8) 0.00548(7) 0.00309(5) 0.00105(6) -0.00054(5)
Co3 0.01172(8) 0.00784(8) 0.00548(7) 0.00309(5) 0.00105(6) -0.00054(5)
Co1 0.00605(7) 0.00578(8) 0.00694(7) 0.00026(5) 0.00208(5) -0.00043(5)
Co2 0.00620(7) 0.00832(8) 0.00848(7) -0.00025(5) 0.00182(6) 0.00165(6)
P1 0.00590(11) 0.00584(13) 0.00529(12) 0.00016(10) 0.00170(9) -0.00011(10)
P2 0.00508(11) 0.00526(13) 0.00475(11) -0.00017(9) 0.00156(9) 0.00037(9)
O1 0.0077(4) 0.0124(5) 0.0107(4) -0.0029(3) 0.0037(3) -0.0035(3)
O2 0.0093(4) 0.0125(4) 0.0068(4) -0.0004(3) 0.0033(3) 0.0012(3)
O3 0.0091(4) 0.0081(4) 0.0081(4) 0.0015(3) 0.0006(3) -0.0024(3)
O4 0.0093(4) 0.0095(4) 0.0086(4) 0.0038(3) 0.0026(3) 0.0017(3)
O5 0.0102(4) 0.0120(4) 0.0115(4) -0.0003(3) 0.0069(3) -0.0029(3)
O6 0.0088(4) 0.0067(4) 0.0067(3) -0.0016(3) 0.0011(3) -0.0004(3)
O7 0.0087(4) 0.0090(4) 0.0076(4) 0.0012(3) 0.0002(3) 0.0017(3)
O8 0.0082(3) 0.0081(4) 0.0092(4) -0.0017(3) 0.0029(3) 0.0024(3)
O9 0.0104(4) 0.0165(5) 0.0094(4) 0.0019(3) 0.0045(3) 0.0015(3)

loop_
_atom_type_symbol
_atom_type_description
_atom_type_scat_dispersion_real
_atom_type_scat_dispersion_imag
_atom_type_scat_source
O O 0.0106 0.0060 'International Tables Vol C Tables 4.2.6.8 and 6.1.1.4'
H H 0.0000 0.0000 'International Tables Vol C Tables 4.2.6.8 and 6.1.1.4'
P P 0.1023 0.0942 'International Tables Vol C Tables 4.2.6.8 and 6.1.1.4'
Co Co 0.3494 0.9721 'International Tables Vol C Tables 4.2.6.8 and 6.1.1.4'
Cu Cu 0.3201 1.2651 'International Tables Vol C Tables 4.2.6.8 and 6.1.1.4'

loop_
_geom_angle_atom_site_label_1
_geom_angle_atom_site_label_2
_geom_angle_atom_site_label_3
_geom_angle_site_symmetry_1
_geom_angle_site_symmetry_3
_geom_angle
_geom_angle_publ_flag
O5 Cu3 O1 . 4_565 96.74(5) ?
O5 Cu3 O3 . . 99.61(5) ?
O1 Cu3 O3 4_565 . 145.59(4) ?
O5 Cu3 O4 . . 171.47(4) ?
O1 Cu3 O4 4_565 . 91.68(5) ?
O3 Cu3 O4 . . 72.46(4) ?
O5 Cu3 O5 . 3_554 77.63(4) ?
O1 Cu3 O5 4_565 3_554 114.90(4) ?
O3 Cu3 O5 . 3_554 98.14(5) ?
O4 Cu3 O5 . 3_554 100.04(4) ?
O3 Co1 O6 3_655 2_554 172.66(4) ?
O3 Co1 O8 3_655 1_556 97.15(5) ?
O6 Co1 O8 2_554 1_556 90.19(4) ?
O3 Co1 O4 3_655 4_666 86.13(5) ?
O6 Co1 O4 2_554 4_666 86.65(4) ?
O8 Co1 O4 1_556 4_666 167.68(4) ?
O3 Co1 O2 3_655 . 89.25(4) ?
O6 Co1 O2 2_554 . 92.14(4) ?
O8 Co1 O2 1_556 . 77.97(4) ?
O4 Co1 O2 4_666 . 90.24(4) ?
O3 Co1 O7 3_655 3_655 101.61(4) ?
O6 Co1 O7 2_554 3_655 77.57(4) ?
O8 Co1 O7 1_556 3_655 96.78(4) ?
O4 Co1 O7 4_666 3_655 94.16(4) ?
O2 Co1 O7 . 3_655 168.52(4) ?
O2 Co2 O9 . . 164.36(4) ?
O2 Co2 O7 . 2_554 89.00(4) ?
O9 Co2 O7 . 2_554 104.98(4) ?
O2 Co2 O6 . 3_554 109.20(4) ?
O9 Co2 O6 . 3_554 80.81(4) ?
O7 Co2 O6 2_554 3_554 79.25(4) ?
O2 Co2 O8 . 1_556 80.38(4) ?
O9 Co2 O8 . 1_556 87.19(4) ?
O7 Co2 O8 2_554 1_556 115.29(4) ?
O6 Co2 O8 3_554 1_556 163.32(4) ?
O2 Co2 O9 . 3 79.64(4) ?
O9 Co2 O9 . 3 89.19(4) ?
O7 Co2 O9 2_554 3 158.15(4) ?
O6 Co2 O9 3_554 3 86.90(4) ?
O8 Co2 O9 1_556 3 81.36(4) ?
O2 P1 O1 . . 110.26(6) ?
O2 P1 O3 . . 113.44(6) ?
O1 P1 O3 . . 110.69(6) ?
O2 P1 O4 . . 109.89(6) ?
O1 P1 O4 . . 111.95(6) ?
O3 P1 O4 . . 100.30(6) ?
O7 P2 O8 . . 111.04(6) ?
O7 P2 O6 . . 110.42(6) ?
O8 P2 O6 . . 110.02(6) ?
O7 P2 O5 . . 110.30(6) ?
O8 P2 O5 . . 109.04(6) ?
O6 P2 O5 . . 105.87(6) ?
H9A O9 H9B . . 115.3 ?

loop_
_geom_bond_atom_site_label_1
_geom_bond_atom_site_label_2
_geom_bond_site_symmetry_2
_geom_bond_distance
_geom_bond_publ_flag
Cu3 O5 . 1.9236(11) ?
Cu3 O1 4_565 1.9411(11) ?
Cu3 O3 . 2.0026(11) ?
Cu3 O4 . 2.0347(12) ?
Cu3 O5 3_554 2.2614(11) ?
Co1 O3 3_655 2.0274(11) ?
Co1 O6 2_554 2.0791(11) ?
Co1 O8 1_556 2.0976(11) ?
Co1 O4 4_666 2.1321(11) ?
Co1 O2 . 2.1588(12) ?
Co1 O7 3_655 2.1779(12) ?
Co2 O2 . 2.0407(11) ?
Co2 O9 . 2.0625(11) ?
Co2 O7 2_554 2.0818(13) ?
Co2 O6 3_554 2.1010(11) ?
Co2 O8 1_556 2.1088(11) ?
Co2 O9 3 2.3310(13) ?
P1 O2 . 1.5254(11) ?
P1 O1 . 1.5257(11) ?
P1 O3 . 1.5525(11) ?
P1 O4 . 1.5558(11) ?
P2 O7 . 1.5343(11) ?
P2 O8 . 1.5402(11) ?
P2 O6 . 1.5427(11) ?
P2 O5 . 1.5496(10) ?
O1 Co3 4_666 1.9411(11) ?
O1 Cu3 4_666 1.9411(11) ?
O3 Co1 3_655 2.0274(11) ?
O4 Co1 4_565 2.1320(11) ?
O5 Co3 3_554 2.2613(11) ?
O5 Cu3 3_554 2.2613(11) ?
O6 Co1 2_544 2.0790(11) ?
O6 Co2 3_554 2.1010(11) ?
O7 Co2 2_544 2.0818(12) ?
O7 Co1 3_655 2.1779(12) ?
O8 Co1 1_554 2.0976(10) ?
O8 Co2 1_554 2.1087(11) ?
O9 Co2 3 2.3310(13) ?
O9 H9A . 0.8342 ?
O9 H9B . 0.9111 ?

loop_
_geom_hbond_atom_site_label_D
_geom_hbond_atom_site_label_H
_geom_hbond_atom_site_label_A
_geom_hbond_site_symmetry_A
_geom_hbond_distance_DH
_geom_hbond_distance_HA
_geom_hbond_distance_DA
_geom_hbond_angle_DHA
_geom_hbond_publ_flag
O9 H9A O1 1-455 0.83 1.97 2.768(2) 158.52 y
O9 H9B O5 1_556 0.92 2.27 2.942(2) 129.85 y
O9 H9B O4 4_566 0.92 2.30 2.905(2) 123.02 y
